data_7238081
loop_
_publ_author_name
'Oosterbaan, Wibren D.'
'Havenith, Remco W. A.'
'van Walree, Cornelis A.'
'Jenneskens, Leonardus W.'
'Gleiter, Rolf'
'Kooijman, Huub'
'Spek, Anthony L.'

_publ_section_title
;
 The occurrence of through-bond orbital interactions in an \a,\w
 donor--acceptor substituted bi(cyclohexylidene) and bi(cyclohexyl). X-Ray
 diffraction, UV--Vis absorption and photoelectron spectroscopy, ab initio
 SCF-MO and natural bond orbital analyses&#x2020;
;
_journal_issue 7
_journal_name_full 'Journal of the Chemical Society, Perkin Transactions 2'
_journal_page_first 1066
_journal_paper_doi 10.1039/b102410h
_journal_year 2001
_chemical_compound_source 'see text'
_chemical_formula_moiety 'C20 H23 N3'
_chemical_formula_sum 'C20 H23 N3'
_chemical_formula_weight 305.41
_space_group_IT_number 11
_space_group_name_Hall '-P 2yb'
_space_group_name_H-M_alt 'P 1 21/m 1'
_symmetry_cell_setting monoclinic
_symmetry_space_group_name_Hall '-P 2yb'
_symmetry_space_group_name_H-M 'P 1 21/m 1'
_atom_sites_solution_hydrogens geom
_atom_sites_solution_primary direct
_atom_sites_solution_secondary difmap
_cell_angle_alpha 90
_cell_angle_beta 92.286(11)
_cell_angle_gamma 90
_cell_formula_units_Z 2
_cell_length_a 7.0137(10)
_cell_length_b 11.941(2)
_cell_length_c 9.6449(17)
_cell_measurement_reflns_used 365
_cell_measurement_temperature 150
_cell_measurement_theta_max 25.0
_cell_measurement_theta_min 2.0
_cell_volume 807.1(2)
_computing_cell_refinement 'Denzo (Otwinowski & Minor, 1997)'
_computing_data_collection 'Collect (Nonius, 1998)'
_computing_data_reduction 'Denzo (Otwinowski & Minor, 1997)'
_computing_molecular_graphics 'PLATON (Spek, 2001)'
_computing_publication_material 'PLATON (Spek, 2001)'
_computing_structure_refinement 'SHELXL-97 (Sheldrick, 1997)'
_computing_structure_solution 'SHELXS97 (Sheldrick, 1997)'
_diffrn_ambient_temperature 150
_diffrn_detector_area_resol_mean 18.4
_diffrn_measured_fraction_theta_full 0.99
_diffrn_measured_fraction_theta_max 0.99
_diffrn_measurement_device_type 'Nonius Kappa CCD area detector'
_diffrn_measurement_method '\f scans and \w scans with \k offset'
_diffrn_radiation_monochromator graphite
_diffrn_radiation_source 'Rotating Anode'
_diffrn_radiation_type 'Mo K\a'
_diffrn_radiation_wavelength 0.71073
_diffrn_reflns_av_R_equivalents 0.0446
_diffrn_reflns_av_sigmaI/netI 0.0530
_diffrn_reflns_limit_h_max 7
_diffrn_reflns_limit_h_min -8
_diffrn_reflns_limit_k_max 10
_diffrn_reflns_limit_k_min -14
_diffrn_reflns_limit_l_max 12
_diffrn_reflns_limit_l_min -9
_diffrn_reflns_number 4545
_diffrn_reflns_reduction_process
;
?
;
_diffrn_reflns_theta_full 26.42
_diffrn_reflns_theta_max 26.42
_diffrn_reflns_theta_min 2.11
_diffrn_standards_number 0
_exptl_absorpt_coefficient_mu 0.075
_exptl_absorpt_correction_type none
_exptl_crystal_colour colourless
_exptl_crystal_density_diffrn 1.257
_exptl_crystal_density_method 'Not Measured'
_exptl_crystal_description plate
_exptl_crystal_F_000 328
_exptl_crystal_size_max 0.35
_exptl_crystal_size_mid 0.20
_exptl_crystal_size_min 0.05
_refine_diff_density_max 0.357
_refine_diff_density_min -0.210
_refine_diff_density_rms 0.050
_refine_ls_abs_structure_Flack none
_refine_ls_extinction_method none
_refine_ls_goodness_of_fit_ref 0.954
_refine_ls_hydrogen_treatment mixed
_refine_ls_matrix_type full
_refine_ls_number_parameters 151
_refine_ls_number_reflns 1724
_refine_ls_number_restraints 0
_refine_ls_restrained_S_all 0.954
_refine_ls_R_factor_all 0.0739
_refine_ls_R_factor_gt 0.0545
_refine_ls_shift/su_max 0.000
_refine_ls_shift/su_mean 0.000
_refine_ls_structure_factor_coef Fsqd
_refine_ls_weighting_details 'w=1/[\s^2^(F~o~^2^)+(0.01P)^2^+0.75P] where P=(F~o~^2^+2Fc^2^)/3'
_refine_ls_weighting_scheme calc
_refine_ls_wR_factor_gt 0.1172
_refine_ls_wR_factor_ref 0.1277
_reflns_number_gt 1346
_reflns_number_total 1724
_reflns_threshold_expression I>2\s(I)
_cod_data_source_file b102410h.txt
_cod_data_source_block 2
_cod_depositor_comments
;
The following automatic conversions were performed:

data item '_symmetry_cell_setting' value 'Monoclinic' was changed to
'monoclinic' in accordance with the
/home/saulius/struct/COD-crude-data/automatic-downloads/DataCite-retrospective/RSC/depositions/lib/dictionaries/cif_core.dic
dictionary named 'cif_core.dic' version 2.4.2 last updated on
2011-04-26.

Automatic conversion script
Id: cif_fix_values 6909 2019-04-08 15:41:33Z antanas 
;
_cod_original_sg_symbol_H-M 'P 21/m'
_cod_database_code 7238081

loop_
_symmetry_equiv_pos_as_xyz
x,y,z
-x,1/2+y,-z
-x,-y,-z
x,1/2-y,z

loop_
_atom_site_aniso_label
_atom_site_aniso_U_11
_atom_site_aniso_U_22
_atom_site_aniso_U_33
_atom_site_aniso_U_23
_atom_site_aniso_U_13
_atom_site_aniso_U_12
N5 0.0232(10) 0.0248(11) 0.0311(11) 0.0000 0.0086(8) 0.0000
N15 0.0388(9) 0.0352(10) 0.0515(11) 0.0007(8) 0.0136(7) -0.0031(8)
C1 0.0287(13) 0.0438(17) 0.0279(13) 0.0000 0.0062(10) 0.0000
C2 0.0300(9) 0.0395(12) 0.0321(10) -0.0064(9) 0.0053(7) 0.0028(8)
C3 0.0269(9) 0.0291(11) 0.0311(9) -0.0032(8) 0.0055(7) -0.0022(7)
C4 0.0203(11) 0.0311(14) 0.0221(11) 0.0000 0.0022(9) 0.0000
C6 0.0264(8) 0.0234(10) 0.0335(10) -0.0008(8) 0.0100(7) -0.0004(7)
C7 0.0275(9) 0.0233(10) 0.0327(9) 0.0009(8) 0.0110(7) 0.0006(7)
C8 0.0212(11) 0.0262(13) 0.0241(12) 0.0000 0.0055(9) 0.0000
C9 0.0230(11) 0.0225(13) 0.0229(11) 0.0000 0.0040(9) 0.0000
C10 0.0268(8) 0.0218(9) 0.0271(9) -0.0016(7) 0.0081(7) -0.0005(7)
C11 0.0284(9) 0.0228(9) 0.0293(9) 0.0007(7) 0.0087(7) 0.0003(7)
C12 0.0262(12) 0.0234(13) 0.0263(12) 0.0000 0.0042(9) 0.0000
C13 0.0273(12) 0.0213(13) 0.0254(12) 0.0000 0.0037(9) 0.0000
C14 0.0255(8) 0.0274(10) 0.0306(9) -0.0014(8) 0.0079(7) 0.0018(7)

loop_
_atom_site_label
_atom_site_type_symbol
_atom_site_thermal_displace_type
_atom_site_fract_x
_atom_site_fract_y
_atom_site_fract_z
_atom_site_occupancy
_atom_site_U_iso_or_equiv
N5 N Uani 0.5573(3) 0.25000 0.6062(2) 1.000 0.0262(6)
N15 N Uani -0.6223(2) 0.07133(15) 1.17616(17) 1.000 0.0415(6)
C1 C Uani 1.0384(4) 0.25000 0.3529(3) 1.000 0.0333(8)
C2 C Uani 0.9555(2) 0.15011(17) 0.39285(19) 1.000 0.0338(6)
C3 C Uani 0.7952(2) 0.14959(16) 0.47282(18) 1.000 0.0289(6)
C4 C Uani 0.7110(3) 0.25000 0.5163(2) 1.000 0.0245(7)
C6 C Uani 0.4427(2) 0.14750(15) 0.61181(19) 1.000 0.0275(5)
C7 C Uani 0.3142(2) 0.14699(15) 0.73624(18) 1.000 0.0276(5)
C8 C Uani 0.1854(3) 0.25000 0.7420(2) 1.000 0.0237(7)
C9 C Uani 0.0644(3) 0.25000 0.8719(2) 1.000 0.0227(7)
C10 C Uani -0.0621(2) 0.14663(15) 0.88118(17) 1.000 0.0250(5)
C11 C Uani -0.1656(2) 0.14325(15) 1.01893(18) 1.000 0.0266(5)
C12 C Uani -0.2675(3) 0.25000 1.0493(2) 1.000 0.0252(7)
C13 C Uani -0.4382(3) 0.25000 1.1104(2) 1.000 0.0246(7)
C14 C Uani -0.5362(2) 0.14896(15) 1.14596(17) 1.000 0.0277(5)
H1 H Uiso 1.177(4) 0.25000 0.295(3) 1.000 0.0400
H2 H Uiso 1.010(3) 0.0750(19) 0.368(2) 1.000 0.0410
H3 H Uiso 0.747(3) 0.0786(18) 0.4997(19) 1.000 0.0350
H6A H Uiso 0.364(3) 0.1376(16) 0.523(2) 1.000 0.0330
H6B H Uiso 0.527(3) 0.0805(17) 0.6213(18) 1.000 0.0330
H7A H Uiso 0.397(3) 0.1404(16) 0.827(2) 1.000 0.0330
H7B H Uiso 0.238(3) 0.0778(17) 0.7328(18) 1.000 0.0330
H8 H Uiso 0.097(4) 0.25000 0.655(3) 1.000 0.0280
H9 H Uiso 0.156(4) 0.25000 0.953(3) 1.000 0.0270
H10A H Uiso -0.157(3) 0.1481(16) 0.8026(19) 1.000 0.0300
H10B H Uiso 0.008(3) 0.0742(17) 0.8744(18) 1.000 0.0300
H11A H Uiso -0.071(3) 0.1313(16) 1.0972(19) 1.000 0.0320
H11B H Uiso -0.255(3) 0.0783(17) 1.0231(19) 1.000 0.0320

loop_
_atom_type_symbol
_atom_type_description
_atom_type_scat_dispersion_real
_atom_type_scat_dispersion_imag
_atom_type_scat_source
N N 0.0061 0.0033 'International Tables Vol C Tables 4.2.6.8 and 6.1.1.4'
H H 0.0000 0.0000 'International Tables Vol C Tables 4.2.6.8 and 6.1.1.4'
C C 0.0033 0.0016 'International Tables Vol C Tables 4.2.6.8 and 6.1.1.4'

loop_
_geom_angle_atom_site_label_1
_geom_angle_atom_site_label_2
_geom_angle_atom_site_label_3
_geom_angle
_geom_angle_site_symmetry_1
_geom_angle_site_symmetry_3
_geom_angle_publ_flag
C4 N5 C6 117.15(11) . . yes
C4 N5 C6 117.15(11) . 4_555 yes
C6 N5 C6 113.15(16) . 4_555 yes
C2 C1 C2 118.5(2) . 4_555 no
C1 C2 C3 121.02(19) . . no
C2 C3 C4 121.35(17) . . no
N5 C4 C3 121.55(10) . . yes
N5 C4 C3 121.55(10) . 4_555 yes
C3 C4 C3 116.79(17) . 4_555 no
N5 C6 C7 111.92(15) . . yes
C6 C7 C8 113.14(15) . . no
C7 C8 C9 112.02(11) . . no
C7 C8 C7 107.17(15) . 4_555 no
C7 C8 C9 112.02(11) 4_555 . no
C8 C9 C10 112.85(11) . . no
C8 C9 C10 112.85(11) . 4_555 no
C10 C9 C10 108.09(15) . 4_555 no
C9 C10 C11 111.55(14) . . no
C10 C11 C12 113.08(15) . . no
C11 C12 C13 121.49(9) . . no
C11 C12 C11 116.87(16) . 4_555 no
C11 C12 C13 121.49(9) 4_555 . no
C12 C13 C14 122.89(9) . . no
C12 C13 C14 122.89(9) . 4_555 no
C14 C13 C14 114.22(16) . 4_555 no
N15 C14 C13 176.57(17) . . yes
C2 C1 H1 120.71(14) . . no
C2 C1 H1 120.71(14) 4_555 . no
C1 C2 H2 122.1(12) . . no
C3 C2 H2 116.8(12) . . no
C2 C3 H3 117.3(13) . . no
C4 C3 H3 121.3(12) . . no
N5 C6 H6A 110.4(11) . . no
N5 C6 H6B 110.4(12) . . no
C7 C6 H6A 110.3(12) . . no
C7 C6 H6B 106.9(11) . . no
H6A C6 H6B 106.7(15) . . no
C6 C7 H7A 109.6(11) . . no
C6 C7 H7B 108.3(11) . . no
C8 C7 H7A 110.1(11) . . no
C8 C7 H7B 110.9(12) . . no
H7A C7 H7B 104.5(15) . . no
C7 C8 H8 108.1(9) . . no
C9 C8 H8 109.4(16) . . no
C7 C8 H8 108.1(9) 4_555 . no
C8 C9 H9 106.3(16) . . no
C10 C9 H9 108.3(8) . . no
C10 C9 H9 108.3(8) 4_555 . no
C9 C10 H10A 108.4(11) . . no
C9 C10 H10B 114.1(12) . . no
C11 C10 H10A 109.6(12) . . no
C11 C10 H10B 106.5(11) . . no
H10A C10 H10B 106.5(16) . . no
C10 C11 H11A 109.6(11) . . no
C10 C11 H11B 111.9(11) . . no
C12 C11 H11A 106.4(11) . . no
C12 C11 H11B 110.4(12) . . no
H11A C11 H11B 105.0(16) . . no

loop_
_geom_bond_atom_site_label_1
_geom_bond_atom_site_label_2
_geom_bond_distance
_geom_bond_publ_flag
N5 C4 1.410(3) yes
N5 C6 1.466(2) yes
N15 C14 1.150(2) yes
C1 C2 1.388(2) no
C2 C3 1.389(2) no
C3 C4 1.408(2) no
C6 C7 1.529(2) no
C7 C8 1.528(2) no
C8 C9 1.541(3) no
C9 C10 1.525(2) no
C10 C11 1.540(2) no
C11 C12 1.496(2) no
C12 C13 1.355(3) no
C13 C14 1.437(2) no
C1 H1 1.14(3) no
C2 H2 1.01(2) no
C3 H3 0.95(2) no
C6 H6A 1.01(2) no
C6 H6B 1.00(2) no
C7 H7A 1.03(2) no
C7 H7B 0.98(2) no
C8 H8 1.02(3) no
C9 H9 0.99(3) no
C10 H10A 0.989(19) no
C10 H10B 1.00(2) no
C11 H11A 1.00(2) no
C11 H11B 1.00(2) no

loop_
_geom_contact_atom_site_label_1
_geom_contact_atom_site_label_2
_geom_contact_distance
_geom_contact_site_symmetry_2
_geom_contact_publ_flag
N15 C10 3.447(2) 3_457 no
N15 H1 2.824(19) 1_356 no
N15 H6B 2.729(19) 3_557 no
N15 H11B 2.738(19) 3_457 no
N15 H1 2.824(19) 4_356 no
C1 C12 3.560(4) 1_654 no
C1 C12 3.560(4) 4_654 no
C10 N15 3.447(2) 3_457 no
C12 C1 3.560(4) 4_456 no
C12 C1 3.560(4) 1_456 no
C1 H6A 3.07(2) 4_655 no
C1 H11A 2.920(19) 1_654 no
C1 H11A 2.920(19) 4_654 no
C1 H6A 3.07(2) 1_655 no
C1 H8 2.93(3) 1_655 no
C1 H8 2.93(3) 4_655 no
C2 H11A 2.859(18) 1_654 no
C2 H6A 3.09(2) 1_655 no
C2 H8 2.93(3) 4_655 no
C2 H8 2.93(3) 1_655 no
C3 H6A 3.09(2) . no
C3 H8 2.95(3) 4_655 no
C3 H6B 2.55(2) . no
C3 H8 2.95(3) 1_655 no
C4 H8 2.97(3) 1_655 no
C4 H8 2.97(3) 4_655 no
C6 H3 2.57(2) . no
C7 H10B 2.72(2) . no
C10 H7B 2.72(2) . no
C11 H10B 2.99(2) 3_557 no
C14 H1 2.79(3) 1_356 no
C14 H7A 3.095(19) 1_455 no
C14 H9 3.04(3) 1_455 no
C14 H11B 2.49(2) . no
C14 H1 2.79(3) 4_356 no
C14 H9 3.04(3) 4_455 no
H1 N15 2.824(19) 1_754 no
H1 C14 2.79(3) 1_754 no
H1 N15 2.824(19) 4_754 no
H1 C14 2.79(3) 4_754 no
H3 C6 2.57(2) . no
H3 H6B 1.98(3) . no
H6A C1 3.07(2) 1_455 no
H6A C2 3.09(2) 1_455 no
H6A C3 3.09(2) . no
H6A C1 3.07(2) 4_455 no
H6B C3 2.55(2) . no
H6B H3 1.98(3) . no
H6B N15 2.729(19) 3_557 no
H7A C14 3.095(19) 1_655 no
H7B C10 2.72(2) . no
H7B H10B 2.16(3) . no
H8 C1 2.93(3) 1_455 no
H8 C2 2.93(3) 1_455 no
H8 C3 2.95(3) 1_455 no
H8 C4 2.97(3) 1_455 no
H8 C1 2.93(3) 4_455 no
H8 C2 2.93(3) 4_455 no
H8 C3 2.95(3) 4_455 no
H8 C4 2.97(3) 4_455 no
H9 C14 3.04(3) 1_655 no
H9 H7A 2.49(3) . no
H9 H11A 2.58(3) . no
H9 C14 3.04(3) 4_655 no
H9 H7A 2.49(3) 4_555 no
H9 H11A 2.58(3) 4_555 no
H10A H10A 2.43(3) 4_555 no
H10B C7 2.72(2) . no
H10B H7B 2.16(3) . no
H10B C11 2.99(2) 3_557 no
H10B H11A 2.51(3) 3_557 no
H11A C1 2.920(19) 1_456 no
H11A C2 2.859(18) 1_456 no
H11A H10B 2.51(3) 3_557 no
H11A C1 2.920(19) 4_456 no
H11B C14 2.49(2) . no
H11B N15 2.74(2) 3_457 no

loop_
_geom_torsion_atom_site_label_1
_geom_torsion_atom_site_label_2
_geom_torsion_atom_site_label_3
_geom_torsion_atom_site_label_4
_geom_torsion
_geom_torsion_site_symmetry_1
_geom_torsion_site_symmetry_4
_geom_torsion_publ_flag
C6 N5 C4 C3 -22.3(3) . . no
C6 N5 C4 C3 161.74(17) . 4_555 no
C6 N5 C4 C3 -161.74(17) 4_555 . no
C4 N5 C6 C7 166.03(16) . . no
C6 N5 C6 C7 -53.0(2) 4_555 . no
C2 C1 C2 C3 -1.0(3) 4_555 . no
C1 C2 C3 C4 0.0(3) . . no
C2 C3 C4 N5 -175.08(18) . . no
C2 C3 C4 C3 1.0(3) . 4_555 no
N5 C6 C7 C8 54.83(18) . . no
C6 C7 C8 C7 -54.08(18) . 4_555 no
C6 C7 C8 C9 -177.34(14) . . no
C7 C8 C9 C10 178.79(14) . 4_555 no
C7 C8 C9 C10 -178.79(14) 4_555 . no
C7 C8 C9 C10 -58.3(2) . . no
C8 C9 C10 C11 174.25(14) . . no
C10 C9 C10 C11 -60.23(18) 4_555 . no
C9 C10 C11 C12 50.99(18) . . no
C10 C11 C12 C13 142.87(18) . . no
C10 C11 C12 C11 -41.6(2) . 4_555 no
C11 C12 C13 C14 177.47(17) . 4_555 no
C11 C12 C13 C14 -177.47(17) 4_555 . no
C11 C12 C13 C14 -2.1(3) . . no
